data_4332451
loop_
_publ_author_name
'Tsao, Chun-Po'
'Sheu, Chyi-Yang'
'Nguyen, Ninh'
'Lii, Kwang-Hwa'

_publ_section_title
;
 Ionothermal Synthesis of Metal Oxalatophosphonates with a
 Three-Dimensional Framework Structure:&#x00A0; Na2M3(C2O4)3(CH3PO3H)2(M =
 FeIIand MnII)
;
_journal_issue 16
_journal_name_full 'Inorganic Chemistry'
_journal_page_first 6361
_journal_page_last 6364
_journal_paper_doi 10.1021/ic0603959
_journal_volume 45
_journal_year 2006
_chemical_formula_moiety Na2Mn3(C2O4)3(CH3PO3H)2
_chemical_formula_sum 'C8 H8 Mn3 Na2 O18 P2'
_chemical_formula_weight 664.88
_chemical_name_systematic
; 
 ? 
;
_space_group_IT_number 14
_symmetry_space_group_name_Hall '-P 2yn'
_symmetry_space_group_name_H-M 'P 1 21/n 1'
_atom_sites_solution_hydrogens geom
_atom_sites_solution_primary direct
_atom_sites_solution_secondary difmap
_audit_creation_method SHELXL-97
_cell_angle_alpha 90.00
_cell_angle_beta 96.691(2)
_cell_angle_gamma 90.00
_cell_formula_units_Z 2
_cell_length_a 5.8734(9)
_cell_length_b 10.5573(15)
_cell_length_c 14.863(2)
_cell_measurement_temperature 293(2)
_cell_volume 915.3(2)
_computing_molecular_graphics Diamond
_computing_structure_refinement 'SHELXL-97 (Sheldrick, 1997)'
_computing_structure_solution 'SHELXS-97 (Sheldrick, 1990)'
_diffrn_ambient_temperature 293(2)
_diffrn_measured_fraction_theta_full 0.995
_diffrn_measured_fraction_theta_max 0.995
_diffrn_measurement_device_type CCD
_diffrn_measurement_method 'omega scan'
_diffrn_radiation_monochromator graphite
_diffrn_radiation_source 'fine-focus sealed tube'
_diffrn_radiation_type MoK\a
_diffrn_radiation_wavelength 0.71073
_diffrn_reflns_av_R_equivalents 0.0421
_diffrn_reflns_av_sigmaI/netI 0.0511
_diffrn_reflns_limit_h_max 7
_diffrn_reflns_limit_h_min -7
_diffrn_reflns_limit_k_max 13
_diffrn_reflns_limit_k_min -13
_diffrn_reflns_limit_l_max 19
_diffrn_reflns_limit_l_min -11
_diffrn_reflns_number 6661
_diffrn_reflns_theta_full 28.31
_diffrn_reflns_theta_max 28.31
_diffrn_reflns_theta_min 2.37
_exptl_absorpt_coefficient_mu 2.358
_exptl_absorpt_correction_T_max 0.954
_exptl_absorpt_correction_T_min 0.851
_exptl_absorpt_correction_type empirical
_exptl_absorpt_process_details 'SADABS program'
_exptl_crystal_colour colorless
_exptl_crystal_density_diffrn 2.412
_exptl_crystal_density_method 'not measured'
_exptl_crystal_description rod
_exptl_crystal_F_000 654
_exptl_crystal_size_max 0.15
_exptl_crystal_size_mid 0.06
_exptl_crystal_size_min 0.01
_refine_diff_density_max 0.555
_refine_diff_density_min -0.414
_refine_diff_density_rms 0.106
_refine_ls_extinction_method none
_refine_ls_goodness_of_fit_ref 0.994
_refine_ls_hydrogen_treatment mixed
_refine_ls_matrix_type full
_refine_ls_number_parameters 154
_refine_ls_number_reflns 2261
_refine_ls_number_restraints 0
_refine_ls_restrained_S_all 0.994
_refine_ls_R_factor_all 0.0415
_refine_ls_R_factor_gt 0.0322
_refine_ls_shift/su_max 0.001
_refine_ls_shift/su_mean 0.000
_refine_ls_structure_factor_coef Fsqd
_refine_ls_weighting_details 'calc w=1/[\s^2^(Fo^2^)+(0.0410P)^2^+0.0000P] where P=(Fo^2^+2Fc^2^)/3'
_refine_ls_weighting_scheme calc
_refine_ls_wR_factor_gt 0.0827
_refine_ls_wR_factor_ref 0.0848
_reflns_number_gt 1808
_reflns_number_total 2261
_reflns_threshold_expression >2sigma(I)
_cod_data_source_file ic0603959sup1.cif
_cod_data_source_block 06fe14m
_cod_database_code 4332451

loop_
_symmetry_equiv_pos_as_xyz
'x, y, z'
'-x+1/2, y+1/2, -z+1/2'
'-x, -y, -z'
'x-1/2, -y-1/2, z-1/2'

loop_
_atom_site_label
_atom_site_type_symbol
_atom_site_fract_x
_atom_site_fract_y
_atom_site_fract_z
_atom_site_U_iso_or_equiv
_atom_site_adp_type
_atom_site_occupancy
_atom_site_symmetry_multiplicity
_atom_site_calc_flag
_atom_site_refinement_flags
Na1 Na -0.12084(19) 0.74804(11) 0.17692(8) 0.0185(3) Uani 1 1 d .
Mn1 Mn 0.40879(7) 0.55541(4) 0.24413(3) 0.01245(13) Uani 1 1 d .
Mn2 Mn 0.5000 0.0000 0.5000 0.01642(17) Uani 1 2 d S
P1 P 0.56968(15) 0.68488(8) 0.45438(6) 0.0200(2) Uani 1 1 d .
O1 O 0.5060(4) 0.82065(19) 0.43902(15) 0.0248(5) Uani 1 1 d .
O2 O 0.4502(4) 0.5884(2) 0.38934(14) 0.0219(5) Uani 1 1 d .
O3 O 0.5116(6) 0.6505(2) 0.55235(18) 0.0397(7) Uani 1 1 d .
H3O H 0.524(8) 0.583(4) 0.567(3) 0.050 Uiso 1 1 d .
O4 O 0.2914(3) 0.35849(19) 0.25700(14) 0.0165(5) Uani 1 1 d .
O5 O -0.0160(3) 0.24339(18) 0.27728(14) 0.0175(5) Uani 1 1 d .
O6 O -0.2716(3) 0.45354(19) 0.26404(16) 0.0200(5) Uani 1 1 d .
O7 O 0.0376(3) 0.56715(18) 0.24059(15) 0.0172(5) Uani 1 1 d .
O8 O 0.7167(4) 0.5668(2) 0.07574(14) 0.0192(5) Uani 1 1 d .
O9 O 0.3454(3) 0.5388(2) 0.09019(14) 0.0176(5) Uani 1 1 d .
C1 C 0.8735(7) 0.6664(4) 0.4540(3) 0.0497(13) Uani 1 1 d .
C2 C 0.0850(5) 0.3447(3) 0.26357(19) 0.0121(6) Uani 1 1 d .
C3 C -0.0645(5) 0.4662(3) 0.25461(19) 0.0127(6) Uani 1 1 d .
C4 C 0.5184(5) 0.5309(3) 0.0477(2) 0.0142(6) Uani 1 1 d .

loop_
_atom_site_aniso_label
_atom_site_aniso_U_11
_atom_site_aniso_U_22
_atom_site_aniso_U_33
_atom_site_aniso_U_23
_atom_site_aniso_U_13
_atom_site_aniso_U_12
Na1 0.0163(6) 0.0148(6) 0.0247(7) 0.0018(5) 0.0036(5) 0.0018(5)
Mn1 0.0109(2) 0.0109(2) 0.0156(2) 0.00018(18) 0.00130(17) -0.00068(17)
Mn2 0.0144(3) 0.0154(3) 0.0198(4) -0.0002(3) 0.0033(3) 0.0005(3)
P1 0.0265(5) 0.0163(4) 0.0163(4) -0.0020(3) -0.0008(3) 0.0028(3)
O1 0.0346(13) 0.0153(11) 0.0236(13) -0.0023(9) -0.0004(10) 0.0026(10)
O2 0.0320(13) 0.0183(11) 0.0150(12) -0.0013(9) 0.0012(10) -0.0012(10)
O3 0.083(2) 0.0208(13) 0.0154(13) -0.0004(11) 0.0066(13) 0.0028(14)
O4 0.0097(10) 0.0149(10) 0.0248(12) 0.0012(9) 0.0020(9) 0.0015(8)
O5 0.0167(11) 0.0095(10) 0.0277(13) 0.0024(9) 0.0084(9) 0.0002(8)
O6 0.0099(10) 0.0159(11) 0.0348(13) 0.0047(9) 0.0050(9) 0.0011(8)
O7 0.0129(10) 0.0109(10) 0.0277(12) 0.0032(9) 0.0021(9) 0.0008(8)
O8 0.0143(11) 0.0256(12) 0.0174(12) -0.0056(9) 0.0006(9) -0.0024(9)
O9 0.0153(11) 0.0235(12) 0.0145(11) -0.0041(9) 0.0036(9) -0.0013(9)
C1 0.024(2) 0.043(2) 0.079(3) -0.024(2) -0.009(2) 0.0111(18)
C2 0.0140(14) 0.0129(14) 0.0093(14) -0.0004(11) 0.0006(11) 0.0003(11)
C3 0.0132(14) 0.0133(14) 0.0112(14) -0.0002(11) -0.0009(11) 0.0009(11)
C4 0.0160(15) 0.0136(14) 0.0125(15) 0.0014(11) -0.0003(12) -0.0006(11)

loop_
_atom_type_symbol
_atom_type_description
_atom_type_scat_dispersion_real
_atom_type_scat_dispersion_imag
_atom_type_scat_source
C C 0.0033 0.0016 'International Tables Vol C Tables 4.2.6.8 and 6.1.1.4'
H H 0.0000 0.0000 'International Tables Vol C Tables 4.2.6.8 and 6.1.1.4'
O O 0.0106 0.0060 'International Tables Vol C Tables 4.2.6.8 and 6.1.1.4'
Na Na 0.0362 0.0249 'International Tables Vol C Tables 4.2.6.8 and 6.1.1.4'
P P 0.1023 0.0942 'International Tables Vol C Tables 4.2.6.8 and 6.1.1.4'
Mn Mn 0.3368 0.7283 'International Tables Vol C Tables 4.2.6.8 and 6.1.1.4'

loop_
_geom_angle_atom_site_label_1
_geom_angle_atom_site_label_2
_geom_angle_atom_site_label_3
_geom_angle
_geom_angle_site_symmetry_1
_geom_angle_site_symmetry_3
O7 Na1 O5 101.87(9) . 2_455
O7 Na1 O3 123.53(11) . 4_575
O5 Na1 O3 130.02(11) 2_455 4_575
O7 Na1 O4 88.06(8) . 2
O5 Na1 O4 128.62(9) 2_455 2
O3 Na1 O4 76.88(10) 4_575 2
O7 Na1 O6 134.61(10) . 2_455
O5 Na1 O6 68.19(7) 2_455 2_455
O3 Na1 O6 90.08(9) 4_575 2_455
O4 Na1 O6 69.41(8) 2 2_455
O7 Na1 O8 73.92(8) . 1_455
O5 Na1 O8 82.13(8) 2_455 1_455
O3 Na1 O8 90.74(9) 4_575 1_455
O4 Na1 O8 147.62(9) 2 1_455
O6 Na1 O8 141.38(8) 2_455 1_455
O7 Na1 Mn1 120.49(7) . 2
O5 Na1 Mn1 102.57(6) 2_455 2
O3 Na1 Mn1 73.36(7) 4_575 2
O4 Na1 Mn1 36.12(5) 2 2
O6 Na1 Mn1 35.32(5) 2_455 2
O8 Na1 Mn1 162.66(7) 1_455 2
O7 Na1 Mn1 72.91(6) . 1_455
O5 Na1 Mn1 32.58(5) 2_455 1_455
O3 Na1 Mn1 142.95(9) 4_575 1_455
O4 Na1 Mn1 139.91(7) 2 1_455
O6 Na1 Mn1 99.19(6) 2_455 1_455
O8 Na1 Mn1 60.11(6) 1_455 1_455
Mn1 Na1 Mn1 130.62(4) 2 1_455
O5 Mn1 O6 102.65(8) 2 1_655
O5 Mn1 O2 89.89(8) 2 .
O6 Mn1 O2 87.06(9) 1_655 .
O5 Mn1 O7 104.91(8) 2 .
O6 Mn1 O7 152.33(8) 1_655 .
O2 Mn1 O7 90.62(9) . .
O5 Mn1 O4 176.34(8) 2 .
O6 Mn1 O4 78.10(7) 1_655 .
O2 Mn1 O4 93.73(8) . .
O7 Mn1 O4 74.55(7) . .
O5 Mn1 O9 86.46(8) 2 .
O6 Mn1 O9 97.88(8) 1_655 .
O2 Mn1 O9 174.40(8) . .
O7 Mn1 O9 86.23(8) . .
O4 Mn1 O9 89.90(8) . .
O5 Mn1 Na1 142.32(6) 2 2_545
O6 Mn1 Na1 41.13(6) 1_655 2_545
O2 Mn1 Na1 80.06(6) . 2_545
O7 Mn1 Na1 111.36(6) . 2_545
O4 Mn1 Na1 39.34(5) . 2_545
O9 Mn1 Na1 105.40(6) . 2_545
O5 Mn1 Na1 36.05(6) 2 1_655
O6 Mn1 Na1 69.00(6) 1_655 1_655
O2 Mn1 Na1 100.44(6) . 1_655
O7 Mn1 Na1 138.30(6) . 1_655
O4 Mn1 Na1 143.18(6) . 1_655
O9 Mn1 Na1 79.01(6) . 1_655
Na1 Mn1 Na1 110.13(2) 2_545 1_655
O1 Mn2 O1 180.00(11) 1_545 3_666
O1 Mn2 O8 90.94(9) 1_545 2_645
O1 Mn2 O8 89.06(9) 3_666 2_645
O1 Mn2 O8 89.06(9) 1_545 4_566
O1 Mn2 O8 90.94(9) 3_666 4_566
O8 Mn2 O8 180.0 2_645 4_566
O1 Mn2 O9 88.12(8) 1_545 2_545
O1 Mn2 O9 91.88(8) 3_666 2_545
O8 Mn2 O9 107.72(7) 2_645 2_545
O8 Mn2 O9 72.28(7) 4_566 2_545
O1 Mn2 O9 91.88(8) 1_545 4_666
O1 Mn2 O9 88.12(8) 3_666 4_666
O8 Mn2 O9 72.28(7) 2_645 4_666
O8 Mn2 O9 107.72(7) 4_566 4_666
O9 Mn2 O9 180.00(9) 2_545 4_666
O1 P1 O2 117.24(13) . .
O1 P1 O3 106.58(14) . .
O2 P1 O3 107.46(14) . .
O1 P1 C1 109.59(18) . .
O2 P1 C1 108.12(17) . .
O3 P1 C1 107.4(2) . .
P1 O1 Mn2 144.69(14) . 1_565
P1 O2 Mn1 136.91(14) . .
P1 O3 Na1 138.61(15) . 4_676
P1 O3 H3O 118(4) . .
Na1 O3 H3O 104(4) 4_676 .
C2 O4 Mn1 115.91(18) . .
C2 O4 Na1 132.06(19) . 2_545
Mn1 O4 Na1 104.54(8) . 2_545
C2 O5 Mn1 128.48(19) . 2_545
C2 O5 Na1 120.02(18) . 2_445
Mn1 O5 Na1 111.38(9) 2_545 2_445
C3 O6 Mn1 140.94(19) . 1_455
C3 O6 Na1 115.50(18) . 2_445
Mn1 O6 Na1 103.55(9) 1_455 2_445
C3 O7 Mn1 116.43(17) . .
C3 O7 Na1 126.96(18) . .
Mn1 O7 Na1 114.61(9) . .
C4 O8 Mn2 117.21(19) . 2_655
C4 O8 Na1 134.01(19) . 1_655
Mn2 O8 Na1 106.58(8) 2_655 1_655
C4 O9 Mn1 117.43(18) . .
C4 O9 Mn2 113.48(18) . 2
Mn1 O9 Mn2 128.23(10) . 2
O4 C2 O5 126.9(3) . .
O4 C2 C3 116.5(2) . .
O5 C2 C3 116.5(2) . .
O6 C3 O7 127.0(3) . .
O6 C3 C2 116.8(2) . .
O7 C3 C2 116.1(2) . .
O8 C4 O9 126.0(3) . .
O8 C4 C4 117.2(3) . 3_665
O9 C4 C4 116.8(3) . 3_665

loop_
_geom_bond_atom_site_label_1
_geom_bond_atom_site_label_2
_geom_bond_distance
_geom_bond_site_symmetry_2
Na1 O7 2.281(2) .
Na1 O5 2.314(2) 2_455
Na1 O3 2.349(3) 4_575
Na1 O4 2.372(2) 2
Na1 O6 2.451(2) 2_455
Na1 O8 2.549(2) 1_455
Na1 Mn1 3.6218(13) 2
Na1 Mn1 3.6619(13) 1_455
Mn1 O5 2.117(2) 2
Mn1 O6 2.154(2) 1_655
Mn1 O2 2.172(2) .
Mn1 O7 2.178(2) .
Mn1 O4 2.206(2) .
Mn1 O9 2.282(2) .
Mn1 Na1 3.6218(13) 2_545
Mn1 Na1 3.6619(13) 1_655
Mn2 O1 2.101(2) 1_545
Mn2 O1 2.101(2) 3_666
Mn2 O8 2.229(2) 2_645
Mn2 O8 2.229(2) 4_566
Mn2 O9 2.334(2) 2_545
Mn2 O9 2.334(2) 4_666
P1 O1 1.492(2) .
P1 O2 1.518(2) .
P1 O3 1.576(3) .
P1 C1 1.796(4) .
O1 Mn2 2.101(2) 1_565
O3 Na1 2.349(3) 4_676
O3 H3O 0.75(4) .
O4 C2 1.236(3) .
O4 Na1 2.372(2) 2_545
O5 C2 1.251(3) .
O5 Mn1 2.117(2) 2_545
O5 Na1 2.314(2) 2_445
O6 C3 1.248(3) .
O6 Mn1 2.154(2) 1_455
O6 Na1 2.451(2) 2_445
O7 C3 1.252(3) .
O8 C4 1.250(3) .
O8 Mn2 2.229(2) 2_655
O8 Na1 2.549(2) 1_655
O9 C4 1.260(4) .
O9 Mn2 2.334(2) 2
C2 C3 1.551(4) .
C4 C4 1.553(6) 3_665
